data_2219221
loop_
_publ_author_name
'Ren, Xiao-Yan'
'Jian, Fang-Fang'

_publ_section_title
;
 2-[(3-Bromophenyl)iminomethyl]phenol
;
_journal_coeditor_code AT2611
_journal_issue 9
_journal_name_full 'Acta Crystallographica Section E'
_journal_page_first o1863
_journal_paper_doi 10.1107/S1600536808027360
_journal_volume 64
_journal_year 2008
_chemical_formula_iupac 'C13 H10 Br N O'
_chemical_formula_moiety 'C13 H10 Br N O'
_chemical_formula_sum 'C13 H10 Br N O'
_chemical_formula_weight 276.1321
_chemical_name_systematic
;
2-[(3-Bromophenyl)iminomethyl]phenol
;
_space_group_IT_number 4
_symmetry_cell_setting monoclinic
_symmetry_space_group_name_Hall 'P 2yb'
_symmetry_space_group_name_H-M 'P 1 21 1'
_atom_sites_solution_hydrogens geom
_atom_sites_solution_primary direct
_atom_sites_solution_secondary difmap
_audit_creation_method SHELXL-97
_cell_angle_alpha 90.00
_cell_angle_beta 98.00(3)
_cell_angle_gamma 90.00
_cell_formula_units_Z 2
_cell_length_a 3.9700(8)
_cell_length_b 10.540(2)
_cell_length_c 13.200(3)
_cell_measurement_reflns_used 1666
_cell_measurement_temperature 293(2)
_cell_measurement_theta_max 24.99
_cell_measurement_theta_min 1.56
_cell_volume 547.0(2)
_computing_cell_refinement 'SAINT (Bruker, 1997)'
_computing_data_collection 'SMART (Bruker, 1997)'
_computing_data_reduction 'SAINT (Bruker, 1997)'
_computing_molecular_graphics 'SHELXTL (Sheldrick, 2008)'
_computing_publication_material 'SHELXTL (Sheldrick, 2008)'
_computing_structure_refinement 'SHELXL97 (Sheldrick, 2008)'
_computing_structure_solution 'SHELXS97 (Sheldrick, 2008)'
_diffrn_ambient_temperature 293(2)
_diffrn_measured_fraction_theta_full 0.987
_diffrn_measured_fraction_theta_max 0.987
_diffrn_measurement_device_type 'Bruker SMART CCD area-detector'
_diffrn_measurement_method '\f and \w'
_diffrn_radiation_monochromator graphite
_diffrn_radiation_source 'fine-focus sealed tube'
_diffrn_radiation_type MoK\a
_diffrn_radiation_wavelength 0.71073
_diffrn_reflns_av_R_equivalents 0.0315
_diffrn_reflns_av_sigmaI/netI 0.0748
_diffrn_reflns_limit_h_max 4
_diffrn_reflns_limit_h_min -4
_diffrn_reflns_limit_k_max 12
_diffrn_reflns_limit_k_min -12
_diffrn_reflns_limit_l_max 15
_diffrn_reflns_limit_l_min -12
_diffrn_reflns_number 2736
_diffrn_reflns_theta_full 24.99
_diffrn_reflns_theta_max 24.99
_diffrn_reflns_theta_min 1.56
_exptl_absorpt_coefficient_mu 3.732
_exptl_absorpt_correction_type none
_exptl_crystal_colour yellow
_exptl_crystal_density_diffrn 1.676
_exptl_crystal_density_method 'not measured'
_exptl_crystal_description bar
_exptl_crystal_F_000 276.0
_exptl_crystal_size_max 0.12
_exptl_crystal_size_mid 0.10
_exptl_crystal_size_min 0.07
_refine_diff_density_max 1.433
_refine_diff_density_min -1.172
_refine_ls_abs_structure_details 'Flack (1983), 787 Freidel pairs'
_refine_ls_abs_structure_Flack 0.1(4)
_refine_ls_extinction_method none
_refine_ls_goodness_of_fit_ref 1.129
_refine_ls_hydrogen_treatment constr
_refine_ls_matrix_type full
_refine_ls_number_parameters 145
_refine_ls_number_reflns 1822
_refine_ls_number_restraints 1
_refine_ls_restrained_S_all 1.129
_refine_ls_R_factor_all 0.0879
_refine_ls_R_factor_gt 0.0820
_refine_ls_shift/su_max 0.000
_refine_ls_shift/su_mean 0.000
_refine_ls_structure_factor_coef Fsqd
_refine_ls_weighting_details 'calc w=1/[\s^2^(Fo^2^)+(0.1154P)^2^+2.8393P] where P=(Fo^2^+2Fc^2^)/3'
_refine_ls_weighting_scheme calc
_refine_ls_wR_factor_gt 0.2242
_refine_ls_wR_factor_ref 0.2288
_reflns_number_gt 1666
_reflns_number_total 1822
_reflns_threshold_expression I>2\s(I)
_cod_data_source_file at2611.cif
_cod_data_source_block I
_cod_original_cell_volume 546.96(19)
_cod_original_sg_symbol_H-M 'P 21'
_cod_database_code 2219221
_cod_database_fobs_code 2219221

loop_
_symmetry_equiv_pos_as_xyz
'x, y, z'
'-x, y+1/2, -z'

loop_
_atom_site_type_symbol
_atom_site_label
_atom_site_fract_x
_atom_site_fract_y
_atom_site_fract_z
_atom_site_U_iso_or_equiv
_atom_site_adp_type
_atom_site_calc_flag
_atom_site_refinement_flags
_atom_site_occupancy
Br Br1 0.4943(3) 0.6144(2) 0.53030(8) 0.0544(5) Uani d . 1
N N1 0.643(3) 0.4449(9) 0.9014(8) 0.041(2) Uani d . 1
C C4 0.538(4) 0.5109(12) 0.7289(10) 0.046(3) Uani d . 1
H H4A 0.6652 0.5830 0.7485 0.055 Uiso calc R 1
C C10 0.793(3) 0.3864(10) 1.0766(9) 0.036(3) Uani d . 1
C C3 0.402(4) 0.4950(13) 0.6277(11) 0.049(3) Uani d . 1
C C11 0.800(4) 0.2937(12) 1.1480(10) 0.043(3) Uani d . 1
H H11A 0.7186 0.2137 1.1274 0.052 Uiso calc R 1
C C5 0.487(3) 0.4229(12) 0.8000(10) 0.043(3) Uani d . 1
C C8 1.128(4) 0.5145(14) 1.2004(12) 0.057(4) Uani d . 1
H H8A 1.2470 0.5889 1.2187 0.068 Uiso calc R 1
C C12 0.918(4) 0.3124(13) 1.2476(10) 0.052(4) Uani d . 1
H H12A 0.8763 0.2550 1.2978 0.062 Uiso calc R 1
C C13 0.644(4) 0.3630(11) 0.9723(11) 0.041(3) Uani d . 1
H H13A 0.5431 0.2846 0.9561 0.050 Uiso calc R 1
C C9 0.978(4) 0.4994(12) 1.1041(10) 0.045(3) Uani d . 1
C C7 1.110(4) 0.4238(15) 1.2716(13) 0.060(4) Uani d . 1
H H7A 1.2254 0.4348 1.3373 0.072 Uiso calc R 1
O O1 0.995(3) 0.5906(16) 1.0355(8) 0.081(6) Uani d . 1
H H1 0.8925 0.5681 0.9801 0.121 Uiso calc R 1
C C6 0.304(3) 0.3157(12) 0.7675(13) 0.050(4) Uani d . 1
H H6A 0.2798 0.2530 0.8157 0.060 Uiso calc R 1
C C2 0.216(4) 0.3883(13) 0.5982(12) 0.049(3) Uani d . 1
H H2A 0.1275 0.3769 0.5298 0.059 Uiso calc R 1
C C1 0.157(5) 0.2960(13) 0.6708(11) 0.054(4) Uani d . 1
H H1B 0.0231 0.2250 0.6527 0.065 Uiso calc R 1

loop_
_atom_site_aniso_label
_atom_site_aniso_U_11
_atom_site_aniso_U_22
_atom_site_aniso_U_33
_atom_site_aniso_U_12
_atom_site_aniso_U_13
_atom_site_aniso_U_23
Br1 0.0649(8) 0.0635(8) 0.0338(6) -0.0095(9) 0.0028(5) 0.0168(7)
N1 0.053(6) 0.034(5) 0.034(5) -0.002(4) 0.001(5) -0.001(4)
C4 0.060(8) 0.041(7) 0.035(7) 0.005(6) -0.002(6) 0.001(5)
C10 0.042(7) 0.035(6) 0.026(6) 0.004(5) -0.009(5) -0.007(5)
C3 0.053(8) 0.053(8) 0.040(7) 0.006(6) 0.000(6) -0.002(6)
C11 0.052(8) 0.045(7) 0.035(7) 0.015(6) 0.009(6) 0.002(6)
C5 0.039(7) 0.049(7) 0.038(7) 0.013(6) -0.002(5) -0.002(5)
C8 0.061(9) 0.043(7) 0.060(9) -0.009(6) -0.015(7) -0.003(6)
C12 0.073(10) 0.045(7) 0.034(7) 0.001(7) -0.007(6) 0.013(6)
C13 0.060(8) 0.028(6) 0.034(7) 0.004(5) 0.000(6) 0.000(4)
C9 0.056(8) 0.039(6) 0.041(7) 0.007(6) 0.003(6) 0.003(6)
C7 0.052(9) 0.066(9) 0.060(9) 0.002(7) -0.001(7) -0.005(7)
O1 0.096(8) 0.077(16) 0.065(7) -0.043(8) -0.005(6) -0.004(7)
C6 0.035(7) 0.032(6) 0.079(10) -0.009(5) -0.002(7) 0.004(6)
C2 0.039(7) 0.059(9) 0.049(8) 0.003(6) 0.006(6) -0.010(7)
C1 0.084(11) 0.043(8) 0.037(7) -0.011(7) 0.014(7) -0.013(6)

loop_
_atom_type_symbol
_atom_type_description
_atom_type_scat_dispersion_real
_atom_type_scat_dispersion_imag
_atom_type_scat_source
C C 0.0033 0.0016 'International Tables Vol C Tables 4.2.6.8 and 6.1.1.4'
H H 0.0000 0.0000 'International Tables Vol C Tables 4.2.6.8 and 6.1.1.4'
N N 0.0061 0.0033 'International Tables Vol C Tables 4.2.6.8 and 6.1.1.4'
O O 0.0106 0.0060 'International Tables Vol C Tables 4.2.6.8 and 6.1.1.4'
Br Br -0.2901 2.4595 'International Tables Vol C Tables 4.2.6.8 and 6.1.1.4'

loop_
_geom_angle_atom_site_label_1
_geom_angle_atom_site_label_2
_geom_angle_atom_site_label_3
_geom_angle
C13 N1 C5 122.7(11)
C5 C4 C3 120.8(13)
C5 C4 H4A 119.6
C3 C4 H4A 119.6
C11 C10 C9 117.9(11)
C11 C10 C13 120.4(11)
C9 C10 C13 121.1(11)
C2 C3 C4 119.8(14)
C2 C3 Br1 120.4(11)
C4 C3 Br1 119.7(11)
C12 C11 C10 122.9(13)
C12 C11 H11A 118.6
C10 C11 H11A 118.6
C4 C5 C6 117.9(13)
C4 C5 N1 117.2(12)
C6 C5 N1 124.8(13)
C9 C8 C7 121.2(14)
C9 C8 H8A 119.4
C7 C8 H8A 119.4
C11 C12 C7 116.5(14)
C11 C12 H12A 121.8
C7 C12 H12A 121.8
N1 C13 C10 123.0(11)
N1 C13 H13A 118.5
C10 C13 H13A 118.5
O1 C9 C8 120.3(13)
O1 C9 C10 120.4(11)
C8 C9 C10 119.3(12)
C8 C7 C12 120.8(14)
C8 C7 H7A 119.6
C12 C7 H7A 119.6
C9 O1 H1 109.5
C1 C6 C5 124.1(13)
C1 C6 H6A 117.9
C5 C6 H6A 117.9
C3 C2 C1 120.5(14)
C3 C2 H2A 119.8
C1 C2 H2A 119.8
C6 C1 C2 116.7(13)
C6 C1 H1B 121.6
C2 C1 H1B 121.6

loop_
_geom_bond_atom_site_label_1
_geom_bond_atom_site_label_2
_geom_bond_distance
Br1 C3 1.872(15)
N1 C13 1.273(17)
N1 C5 1.414(16)
C4 C5 1.354(19)
C4 C3 1.379(19)
C4 H4A 0.9300
C10 C11 1.355(18)
C10 C9 1.420(18)
C10 C13 1.443(18)
C3 C2 1.37(2)
C11 C12 1.348(19)
C11 H11A 0.9300
C5 C6 1.381(18)
C8 C9 1.34(2)
C8 C7 1.35(2)
C8 H8A 0.9300
C12 C7 1.41(2)
C12 H12A 0.9300
C13 H13A 0.9300
C9 O1 1.328(19)
C7 H7A 0.9300
O1 H1 0.8200
C6 C1 1.34(2)
C6 H6A 0.9300
C2 C1 1.41(2)
C2 H2A 0.9300
C1 H1B 0.9300

loop_
_geom_hbond_atom_site_label_D
_geom_hbond_atom_site_label_H
_geom_hbond_atom_site_label_A
_geom_hbond_distance_DH
_geom_hbond_distance_HA
_geom_hbond_distance_DA
_geom_hbond_angle_DHA
_geom_hbond_publ_flag
O1 H1 N1 0.82 1.86 2.599(17) 149 yes

loop_
_cod_related_entry_id
_cod_related_entry_database
_cod_related_entry_code
1 ChemSpider 22903148
